data_7117843
loop_
_publ_author_name
'Chaojie Xu'
'Aurelie Guenet'
'Nathalie Kyritsakas'
'Jean-Marc Planeix'
'Mir Wais Hosseini'

_publ_section_title
;
 Molecular tectonics: heterometallic (Ir,Cu) grid-type coordination
 networks based on cyclometallated Ir(III) chiral metallatectons
;
_journal_name_full Chem.Commun.
_journal_page_first 14785
_journal_paper_doi 10.1039/C5cc06427A
_journal_volume 51
_journal_year 2015
_chemical_formula_moiety 'C46 H30 Ir N6 , P F6, H2 O'
_chemical_formula_sum 'C46 H32 F6 Ir N6 O P'
_chemical_formula_weight 1021.95
_chemical_name_systematic
; 
 ? 
;
_space_group_IT_number 2
_symmetry_cell_setting triclinic
_symmetry_space_group_name_Hall '-P 1'
_symmetry_space_group_name_H-M 'P -1'
_atom_sites_solution_hydrogens geom
_atom_sites_solution_primary direct
_atom_sites_solution_secondary difmap
_audit_creation_method SHELXL-97
_audit_update_record
;
2015-07-16 deposited with the CCDC.
2015-08-18 downloaded from the CCDC.
;
_cell_angle_alpha 104.5710(10)
_cell_angle_beta 106.4530(10)
_cell_angle_gamma 93.4910(10)
_cell_formula_units_Z 4
_cell_length_a 13.9900(3)
_cell_length_b 15.4250(3)
_cell_length_c 23.9686(7)
_cell_measurement_reflns_used 9988
_cell_measurement_temperature 173(2)
_cell_measurement_theta_max 25.72
_cell_measurement_theta_min 2.25
_cell_volume 4752.1(2)
_computing_cell_refinement 'Bruker SAINT'
_computing_data_collection 'Bruker APEX2'
_computing_data_reduction 'Bruker SAINT'
_computing_molecular_graphics 'Bruker SHELXTL'
_computing_publication_material 'Bruker SHELXTL'
_computing_structure_refinement 'SHELXL-97 (Sheldrick, 2008)'
_computing_structure_solution 'SHELXS-97 (Sheldrick, 2008)'
_diffrn_ambient_temperature 173(2)
_diffrn_measured_fraction_theta_full 0.983
_diffrn_measured_fraction_theta_max 0.983
_diffrn_measurement_device_type 'Bruker APEX-II CCD'
_diffrn_measurement_method '\f and \w scans'
_diffrn_radiation_monochromator graphite
_diffrn_radiation_source 'fine-focus sealed tube'
_diffrn_radiation_type MoK\a
_diffrn_radiation_wavelength 0.71073
_diffrn_reflns_av_R_equivalents 0.0210
_diffrn_reflns_av_sigmaI/netI 0.0691
_diffrn_reflns_limit_h_max 18
_diffrn_reflns_limit_h_min -19
_diffrn_reflns_limit_k_max 20
_diffrn_reflns_limit_k_min -21
_diffrn_reflns_limit_l_max 33
_diffrn_reflns_limit_l_min 0
_diffrn_reflns_number 24960
_diffrn_reflns_theta_full 29.10
_diffrn_reflns_theta_max 30.10
_diffrn_reflns_theta_min 1.86
_exptl_absorpt_coefficient_mu 2.906
_exptl_absorpt_correction_T_max 0.8926
_exptl_absorpt_correction_T_min 0.8450
_exptl_absorpt_correction_type multi-scan
_exptl_absorpt_process_details sadabs
_exptl_crystal_colour yellow
_exptl_crystal_density_diffrn 1.428
_exptl_crystal_density_meas ?
_exptl_crystal_density_method 'not measured'
_exptl_crystal_description prism
_exptl_crystal_F_000 2016
_exptl_crystal_size_max 0.06
_exptl_crystal_size_mid 0.05
_exptl_crystal_size_min 0.04
_platon_squeeze_details ' '
_refine_diff_density_max 1.085
_refine_diff_density_min -0.848
_refine_diff_density_rms 0.123
_refine_ls_extinction_method none
_refine_ls_goodness_of_fit_ref 1.004
_refine_ls_hydrogen_treatment mixed
_refine_ls_matrix_type full
_refine_ls_number_parameters 1160
_refine_ls_number_reflns 24960
_refine_ls_number_restraints 27
_refine_ls_restrained_S_all 1.042
_refine_ls_R_factor_all 0.0722
_refine_ls_R_factor_gt 0.0421
_refine_ls_shift/su_max 0.066
_refine_ls_shift/su_mean 0.025
_refine_ls_structure_factor_coef Fsqd
_refine_ls_weighting_details 'calc w=1/[\s^2^(Fo^2^)+(0.0501P)^2^+0.8248P] where P=(Fo^2^+2Fc^2^)/3'
_refine_ls_weighting_scheme calc
_refine_ls_wR_factor_gt 0.0964
_refine_ls_wR_factor_ref 0.1038
_reflns_number_gt 17194
_reflns_number_total 24960
_reflns_threshold_expression >2sigma(I)
_cod_data_source_file c5cc06427a2.cif.txt
_cod_data_source_block rac-Ir(ppy)2(1)PF6
_cod_depositor_comments
;
The following automatic conversions were performed:

'_exptl_crystal_density_meas' value 'none' was changed to '?' - the
value is perceived as not measured.

Automatic conversion script
Id: cif_fix_values 3392 2015-05-12 13:50:21Z andrius 
;
_cod_original_sg_symbol_H-M P-1
_cod_database_code 7117843

loop_
_symmetry_equiv_pos_as_xyz
'x, y, z'
'-x, -y, -z'

loop_
_atom_site_label
_atom_site_type_symbol
_atom_site_fract_x
_atom_site_fract_y
_atom_site_fract_z
_atom_site_U_iso_or_equiv
_atom_site_adp_type
_atom_site_occupancy
_atom_site_symmetry_multiplicity
_atom_site_calc_flag
_atom_site_refinement_flags
_atom_site_disorder_assembly
_atom_site_disorder_group
Ir1 Ir 0.181889(11) 0.279454(11) 0.119615(7) 0.02273(5) Uani 1 1 d . . .
N1 N 0.1564(3) 0.1577(2) 0.13550(17) 0.0268(8) Uani 1 1 d . . .
C1 C 0.0708(3) 0.0991(3) 0.1077(2) 0.0306(10) Uani 1 1 d . . .
H1 H 0.0215 0.1107 0.0749 0.037 Uiso 1 1 calc R . .
C2 C 0.0523(4) 0.0223(3) 0.1253(2) 0.0404(12) Uani 1 1 d . . .
H2 H -0.0086 -0.0183 0.1050 0.049 Uiso 1 1 calc R . .
C3 C 0.1239(4) 0.0064(3) 0.1727(3) 0.0488(14) Uani 1 1 d . . .
H3 H 0.1124 -0.0451 0.1862 0.059 Uiso 1 1 calc R . .
C4 C 0.2119(4) 0.0649(4) 0.2005(3) 0.0496(14) Uani 1 1 d . . .
H4 H 0.2625 0.0529 0.2325 0.060 Uiso 1 1 calc R . .
C5 C 0.2279(3) 0.1415(3) 0.1823(2) 0.0338(11) Uani 1 1 d . . .
C6 C 0.3173(4) 0.2105(3) 0.2079(2) 0.0386(12) Uani 1 1 d . . .
C7 C 0.4036(4) 0.2036(4) 0.2524(3) 0.0622(18) Uani 1 1 d . . .
H7 H 0.4064 0.1518 0.2671 0.075 Uiso 1 1 calc R . .
C8 C 0.4835(5) 0.2704(5) 0.2749(3) 0.079(2) Uani 1 1 d . . .
H8 H 0.5415 0.2667 0.3061 0.095 Uiso 1 1 calc R . .
C9 C 0.4789(4) 0.3442(4) 0.2514(3) 0.0652(18) Uani 1 1 d . . .
H9 H 0.5355 0.3903 0.2663 0.078 Uiso 1 1 calc R . .
C10 C 0.3955(4) 0.3529(4) 0.2075(2) 0.0443(13) Uani 1 1 d . . .
H10 H 0.3950 0.4044 0.1925 0.053 Uiso 1 1 calc R . .
C11 C 0.3100(3) 0.2849(3) 0.1845(2) 0.0327(11) Uani 1 1 d . . .
N2 N 0.2144(3) 0.4094(2) 0.11811(17) 0.0280(8) Uani 1 1 d . . .
C12 C 0.2567(3) 0.4334(3) 0.0788(2) 0.0341(11) Uani 1 1 d . . .
H12 H 0.2689 0.3870 0.0482 0.041 Uiso 1 1 calc R . .
C13 C 0.2827(4) 0.5223(4) 0.0814(3) 0.0496(15) Uani 1 1 d . . .
H13 H 0.3134 0.5367 0.0536 0.059 Uiso 1 1 calc R . .
C14 C 0.2635(4) 0.5892(4) 0.1246(3) 0.0614(18) Uani 1 1 d . . .
H14 H 0.2816 0.6511 0.1279 0.074 Uiso 1 1 calc R . .
C15 C 0.2172(5) 0.5651(3) 0.1636(3) 0.0588(17) Uani 1 1 d . . .
H15 H 0.2015 0.6113 0.1928 0.071 Uiso 1 1 calc R . .
C16 C 0.1929(4) 0.4742(3) 0.1609(2) 0.0394(12) Uani 1 1 d . . .
C17 C 0.1468(3) 0.4398(3) 0.1995(2) 0.0350(11) Uani 1 1 d . . .
C18 C 0.1222(4) 0.4954(4) 0.2480(3) 0.0543(15) Uani 1 1 d . . .
H18 H 0.1339 0.5594 0.2564 0.065 Uiso 1 1 calc R . .
C19 C 0.0810(5) 0.4573(4) 0.2835(3) 0.0633(18) Uani 1 1 d . . .
H19 H 0.0651 0.4950 0.3166 0.076 Uiso 1 1 calc R . .
C20 C 0.0627(5) 0.3640(4) 0.2710(3) 0.0547(15) Uani 1 1 d . . .
H20 H 0.0335 0.3373 0.2951 0.066 Uiso 1 1 calc R . .
C21 C 0.0878(4) 0.3096(3) 0.2225(2) 0.0404(12) Uani 1 1 d . . .
H21 H 0.0740 0.2457 0.2137 0.048 Uiso 1 1 calc R . .
C22 C 0.1317(3) 0.3453(3) 0.1870(2) 0.0297(10) Uani 1 1 d . . .
C23 C -0.3955(3) 0.3413(3) 0.0015(3) 0.0386(12) Uani 1 1 d . . .
C24 C -0.4127(4) 0.3923(4) 0.0532(3) 0.0631(18) Uani 1 1 d . . .
H24 H -0.3596 0.4124 0.0905 0.076 Uiso 1 1 calc R . .
C25 C -0.5087(5) 0.4136(5) 0.0498(3) 0.074(2) Uani 1 1 d . . .
H25 H -0.5189 0.4494 0.0856 0.089 Uiso 1 1 calc R . .
N3 N -0.5862(3) 0.3874(4) 0.0004(3) 0.0595(14) Uani 1 1 d . . .
C26 C -0.5689(4) 0.3402(4) -0.0495(3) 0.0554(16) Uani 1 1 d . . .
H26 H -0.6233 0.3217 -0.0862 0.066 Uiso 1 1 calc R . .
C27 C -0.4755(4) 0.3167(4) -0.0504(3) 0.0462(13) Uani 1 1 d . . .
H27 H -0.4669 0.2832 -0.0873 0.055 Uiso 1 1 calc R . .
C28 C -0.2972(4) 0.3160(3) 0.0019(2) 0.0389(12) Uani 1 1 d . . .
C29 C -0.2182(3) 0.2961(3) 0.0009(2) 0.0350(11) Uani 1 1 d . . .
C30 C -0.1230(3) 0.2722(3) -0.0041(2) 0.0323(11) Uani 1 1 d . . .
C31 C -0.0400(3) 0.2829(3) 0.0467(2) 0.0268(10) Uani 1 1 d . . .
H31 H -0.0475 0.3072 0.0855 0.032 Uiso 1 1 calc R . .
N4 N 0.0495(2) 0.2608(2) 0.04384(16) 0.0229(8) Uani 1 1 d . . .
C32 C 0.0615(3) 0.2261(3) -0.0111(2) 0.0254(9) Uani 1 1 d . . .
C33 C -0.0174(3) 0.2141(3) -0.0645(2) 0.0319(10) Uani 1 1 d . . .
H33 H -0.0073 0.1912 -0.1027 0.038 Uiso 1 1 calc R . .
C34 C -0.1105(3) 0.2357(3) -0.0612(2) 0.0379(12) Uani 1 1 d . . .
H34 H -0.1655 0.2260 -0.0971 0.045 Uiso 1 1 calc R . .
C35 C 0.1616(3) 0.2018(3) -0.01102(19) 0.0243(9) Uani 1 1 d . . .
N5 N 0.2297(2) 0.2166(2) 0.04419(16) 0.0231(7) Uani 1 1 d . . .
C36 C 0.3226(3) 0.1933(3) 0.0481(2) 0.0283(10) Uani 1 1 d . . .
H36 H 0.3701 0.2034 0.0871 0.034 Uiso 1 1 calc R . .
C37 C 0.3510(3) 0.1552(3) -0.0024(2) 0.0315(10) Uani 1 1 d . . .
C38 C 0.2802(4) 0.1411(3) -0.0590(2) 0.0383(12) Uani 1 1 d . . .
H38 H 0.2970 0.1150 -0.0947 0.046 Uiso 1 1 calc R . .
C39 C 0.1857(3) 0.1649(3) -0.0634(2) 0.0341(11) Uani 1 1 d . . .
H39 H 0.1374 0.1560 -0.1020 0.041 Uiso 1 1 calc R . .
C40 C 0.4501(4) 0.1318(3) 0.0034(2) 0.0360(11) Uani 1 1 d . . .
C41 C 0.5322(4) 0.1139(3) 0.0061(2) 0.0364(11) Uani 1 1 d . . .
C42 C 0.6331(3) 0.0933(3) 0.0111(2) 0.0356(11) Uani 1 1 d . . .
C43 C 0.7050(4) 0.1083(4) 0.0669(3) 0.0504(14) Uani 1 1 d . . .
H43 H 0.6891 0.1315 0.1033 0.061 Uiso 1 1 calc R . .
C44 C 0.7997(4) 0.0887(4) 0.0683(3) 0.0609(17) Uani 1 1 d . . .
H44 H 0.8488 0.1008 0.1070 0.073 Uiso 1 1 calc R . .
N6 N 0.8286(3) 0.0543(3) 0.0200(2) 0.0535(13) Uani 1 1 d . . .
C45 C 0.7587(4) 0.0413(4) -0.0326(3) 0.0465(13) Uani 1 1 d . . .
H45 H 0.7772 0.0182 -0.0681 0.056 Uiso 1 1 calc R . .
C46 C 0.6608(4) 0.0584(3) -0.0402(3) 0.0402(12) Uani 1 1 d . . .
H46 H 0.6138 0.0466 -0.0795 0.048 Uiso 1 1 calc R . .
Ir2 Ir 0.258852(12) 0.701349(11) 0.483823(8) 0.02646(5) Uani 1 1 d . . .
N7 N 0.2432(3) 0.7551(2) 0.41264(17) 0.0291(8) Uani 1 1 d . . .
C47 C 0.3176(3) 0.8033(3) 0.4036(2) 0.0366(11) Uani 1 1 d . . .
H47 H 0.3823 0.8158 0.4330 0.044 Uiso 1 1 calc R . .
C48 C 0.3050(4) 0.8349(4) 0.3547(3) 0.0478(14) Uani 1 1 d . . .
H48 H 0.3598 0.8676 0.3492 0.057 Uiso 1 1 calc R . .
C49 C 0.2095(4) 0.8181(4) 0.3124(3) 0.0547(15) Uani 1 1 d . . .
H49 H 0.1978 0.8407 0.2780 0.066 Uiso 1 1 calc R . .
C50 C 0.1324(4) 0.7690(4) 0.3207(3) 0.0501(14) Uani 1 1 d . . .
H50 H 0.0669 0.7581 0.2923 0.060 Uiso 1 1 calc R . .
C51 C 0.1495(3) 0.7350(3) 0.3708(2) 0.0344(11) Uani 1 1 d . . .
C52 C 0.0772(3) 0.6760(3) 0.3829(2) 0.0333(11) Uani 1 1 d . . .
C53 C -0.0240(4) 0.6536(4) 0.3498(3) 0.0444(13) Uani 1 1 d . . .
H53 H -0.0510 0.6781 0.3170 0.053 Uiso 1 1 calc R . .
C54 C -0.0847(4) 0.5965(4) 0.3643(3) 0.0545(16) Uani 1 1 d . . .
H54 H -0.1543 0.5817 0.3420 0.065 Uiso 1 1 calc R . .
C55 C -0.0450(4) 0.5598(4) 0.4118(3) 0.0508(15) Uani 1 1 d . . .
H55 H -0.0877 0.5194 0.4214 0.061 Uiso 1 1 calc R . .
C56 C 0.0556(3) 0.5812(3) 0.4451(2) 0.0360(11) Uani 1 1 d . . .
H56 H 0.0816 0.5545 0.4770 0.043 Uiso 1 1 calc R . .
C57 C 0.1194(3) 0.6412(3) 0.4328(2) 0.0306(10) Uani 1 1 d . . .
N8 N 0.2726(3) 0.6330(3) 0.54828(18) 0.0320(9) Uani 1 1 d . . .
C58 C 0.2475(3) 0.6605(3) 0.5991(2) 0.0371(11) Uani 1 1 d . . .
H58 H 0.2192 0.7151 0.6063 0.044 Uiso 1 1 calc R . .
C59 C 0.2609(4) 0.6132(4) 0.6409(3) 0.0500(15) Uani 1 1 d . . .
H59 H 0.2403 0.6340 0.6759 0.060 Uiso 1 1 calc R . .
C60 C 0.3035(4) 0.5367(4) 0.6325(3) 0.0548(16) Uani 1 1 d . . .
H60 H 0.3151 0.5040 0.6620 0.066 Uiso 1 1 calc R . .
C61 C 0.3298(4) 0.5070(4) 0.5804(3) 0.0519(16) Uani 1 1 d . . .
H61 H 0.3591 0.4528 0.5736 0.062 Uiso 1 1 calc R . .
C62 C 0.3141(3) 0.5555(3) 0.5376(3) 0.0401(13) Uani 1 1 d . . .
C63 C 0.3378(3) 0.5311(3) 0.4811(3) 0.0404(13) Uani 1 1 d . . .
C64 C 0.3761(4) 0.4523(4) 0.4604(3) 0.0555(16) Uani 1 1 d . . .
H64 H 0.3905 0.4116 0.4846 0.067 Uiso 1 1 calc R . .
C65 C 0.3929(5) 0.4335(4) 0.4066(4) 0.0655(19) Uani 1 1 d . . .
H65 H 0.4180 0.3790 0.3926 0.079 Uiso 1 1 calc R . .
C66 C 0.3740(5) 0.4929(4) 0.3708(3) 0.070(2) Uani 1 1 d . . .
H66 H 0.3866 0.4789 0.3328 0.084 Uiso 1 1 calc R . .
C67 C 0.3368(4) 0.5725(4) 0.3904(3) 0.0488(14) Uani 1 1 d . . .
H67 H 0.3246 0.6131 0.3661 0.059 Uiso 1 1 calc R . .
C68 C 0.3172(3) 0.5932(3) 0.4463(2) 0.0368(12) Uani 1 1 d . . .
C69 C -0.2255(4) 0.9076(4) 0.4981(3) 0.0409(12) Uani 1 1 d . . .
C70 C -0.2699(4) 0.9740(4) 0.5285(3) 0.0431(13) Uani 1 1 d . . .
H70 H -0.2302 1.0216 0.5624 0.052 Uiso 1 1 calc R . .
C71 C -0.3735(4) 0.9694(4) 0.5082(3) 0.0505(15) Uani 1 1 d . . .
H71 H -0.4034 1.0153 0.5291 0.061 Uiso 1 1 calc R . .
N9 N -0.4337(3) 0.9050(4) 0.4616(3) 0.0639(15) Uani 1 1 d . . .
C72 C -0.3888(5) 0.8399(5) 0.4329(4) 0.077(2) Uani 1 1 d . . .
H72 H -0.4302 0.7925 0.3995 0.093 Uiso 1 1 calc R . .
C73 C -0.2856(4) 0.8396(4) 0.4502(3) 0.0623(17) Uani 1 1 d . . .
H73 H -0.2571 0.7927 0.4292 0.075 Uiso 1 1 calc R . .
C74 C -0.1171(4) 0.9100(4) 0.5170(2) 0.0424(12) Uani 1 1 d . . .
C75 C -0.0292(4) 0.9106(3) 0.5322(2) 0.0378(11) Uani 1 1 d . . .
C76 C 0.0772(3) 0.9054(3) 0.5477(2) 0.0341(11) Uani 1 1 d . . .
C77 C 0.1082(3) 0.8299(3) 0.5184(2) 0.0333(11) Uani 1 1 d . . .
H77 H 0.0585 0.7837 0.4886 0.040 Uiso 1 1 calc R . .
N10 N 0.2049(3) 0.8175(2) 0.52933(17) 0.0294(8) Uani 1 1 d . . .
C78 C 0.2761(3) 0.8841(3) 0.5720(2) 0.0306(10) Uani 1 1 d . . .
C79 C 0.2487(4) 0.9606(3) 0.6042(2) 0.0355(11) Uani 1 1 d . . .
H79 H 0.2989 1.0058 0.6343 0.043 Uiso 1 1 calc R . .
C80 C 0.1498(4) 0.9715(3) 0.5929(2) 0.0388(12) Uani 1 1 d . . .
H80 H 0.1305 1.0236 0.6155 0.047 Uiso 1 1 calc R . .
C81 C 0.3818(3) 0.8667(3) 0.5794(2) 0.0274(10) Uani 1 1 d . . .
N11 N 0.3945(2) 0.7882(2) 0.54377(16) 0.0260(8) Uani 1 1 d . . .
C82 C 0.4625(3) 0.9266(3) 0.6212(2) 0.0349(11) Uani 1 1 d . . .
H82 H 0.4522 0.9808 0.6468 0.042 Uiso 1 1 calc R . .
C83 C 0.5594(3) 0.9064(3) 0.6253(2) 0.0386(12) Uani 1 1 d . . .
H83 H 0.6162 0.9483 0.6522 0.046 Uiso 1 1 calc R . .
C84 C 0.5724(3) 0.8249(3) 0.5901(2) 0.0318(10) Uani 1 1 d . . .
C85 C 0.4868(3) 0.7676(3) 0.5488(2) 0.0312(10) Uani 1 1 d . . .
H85 H 0.4950 0.7121 0.5236 0.037 Uiso 1 1 calc R . .
C86 C 0.6716(4) 0.8007(3) 0.5957(2) 0.0391(12) Uani 1 1 d . . .
C87 C 0.7553(4) 0.7856(3) 0.6040(2) 0.0405(12) Uani 1 1 d . . .
C88 C 0.8581(3) 0.7716(3) 0.6139(2) 0.0376(12) Uani 1 1 d . . .
C89 C 0.8848(4) 0.6977(4) 0.5790(3) 0.0547(15) Uani 1 1 d . . .
H89 H 0.8345 0.6532 0.5483 0.066 Uiso 1 1 calc R . .
C90 C 0.9864(4) 0.6886(4) 0.5892(3) 0.0591(16) Uani 1 1 d . . .
H90 H 1.0036 0.6370 0.5647 0.071 Uiso 1 1 calc R . .
N12 N 1.0603(4) 0.7483(4) 0.6312(3) 0.0642(15) Uani 1 1 d . . .
C91 C 1.0329(4) 0.8195(4) 0.6655(3) 0.0595(17) Uani 1 1 d . . .
H91 H 1.0845 0.8622 0.6967 0.071 Uiso 1 1 calc R . .
C92 C 0.9340(4) 0.8342(4) 0.6579(3) 0.0486(14) Uani 1 1 d . . .
H92 H 0.9186 0.8866 0.6827 0.058 Uiso 1 1 calc R . .
P1 P 0.89997(17) 0.89214(13) 0.24167(8) 0.0689(5) Uani 1 1 d . . .
F1 F 0.8996(4) 0.9643(3) 0.2045(2) 0.1073(16) Uani 1 1 d . . .
F2 F 0.9978(5) 0.9480(3) 0.2927(2) 0.134(2) Uani 1 1 d . . .
F3 F 0.9023(3) 0.8180(3) 0.2766(2) 0.0974(14) Uani 1 1 d . . .
F4 F 0.8025(3) 0.8344(3) 0.18957(17) 0.0798(12) Uani 1 1 d . . .
F5 F 0.8302(5) 0.9436(4) 0.2753(2) 0.165(3) Uani 1 1 d . . .
F6 F 0.9694(3) 0.8389(3) 0.20644(17) 0.0742(11) Uani 1 1 d . . .
P2 P 0.40898(16) 0.87106(13) 0.21697(8) 0.0707(5) Uani 1 1 d D . .
F7 F 0.3791(12) 0.7837(5) 0.2242(6) 0.149(4) Uani 0.774(9) 1 d PD D 1
F8 F 0.3236(6) 0.8681(6) 0.1605(3) 0.149(4) Uani 0.774(9) 1 d PD D 1
F9 F 0.4354(6) 0.9680(6) 0.2087(6) 0.149(4) Uani 0.774(9) 1 d PD D 1
F10 F 0.5115(8) 0.8960(7) 0.2673(4) 0.149(4) Uani 0.774(9) 1 d PD D 1
F11 F 0.3558(6) 0.9265(3) 0.2605(3) 0.149(4) Uani 0.774(9) 1 d PD D 1
F12 F 0.4732(8) 0.8324(9) 0.1753(5) 0.149(4) Uani 0.774(9) 1 d PD D 1
F7A F 0.5141(14) 0.9291(19) 0.2232(11) 0.149(4) Uani 0.226(9) 1 d PD D 2
F8A F 0.4613(10) 0.8474(12) 0.2836(5) 0.149(4) Uani 0.226(9) 1 d PD D 2
F9A F 0.4499(16) 0.7726(12) 0.1834(9) 0.149(4) Uani 0.226(9) 1 d PD D 2
F10A F 0.364(2) 0.9592(14) 0.2509(10) 0.149(4) Uani 0.226(9) 1 d PD D 2
F11A F 0.3521(11) 0.8838(14) 0.1483(7) 0.149(4) Uani 0.226(9) 1 d PD D 2
F12A F 0.3028(10) 0.8005(12) 0.2066(7) 0.149(4) Uani 0.226(9) 1 d PD D 2
O1 O 0.7198(9) 0.2055(10) 0.2126(4) 0.317(8) Uani 1 1 d . . .
O2 O 0.529(2) 0.6302(6) 0.3154(9) 0.140(6) Uani 0.50 1 d P . .
O3 O 0.0000 0.5000 0.0000 0.258(9) Uani 1 2 d S . .

loop_
_atom_site_aniso_label
_atom_site_aniso_U_11
_atom_site_aniso_U_22
_atom_site_aniso_U_33
_atom_site_aniso_U_23
_atom_site_aniso_U_13
_atom_site_aniso_U_12
Ir1 0.02045(8) 0.02271(9) 0.02408(9) 0.00442(7) 0.00726(7) 0.00352(7)
N1 0.0242(18) 0.0265(19) 0.030(2) 0.0077(16) 0.0085(16) 0.0066(16)
C1 0.024(2) 0.028(2) 0.037(3) 0.007(2) 0.0082(19) 0.0054(19)
C2 0.036(3) 0.031(3) 0.054(3) 0.015(2) 0.012(2) 0.001(2)
C3 0.056(3) 0.036(3) 0.060(4) 0.024(3) 0.017(3) 0.006(3)
C4 0.053(3) 0.047(3) 0.047(3) 0.026(3) 0.002(3) 0.010(3)
C5 0.035(3) 0.033(3) 0.033(3) 0.011(2) 0.007(2) 0.011(2)
C6 0.032(2) 0.045(3) 0.030(3) 0.008(2) 0.000(2) 0.002(2)
C7 0.053(3) 0.063(4) 0.056(4) 0.030(3) -0.016(3) 0.000(3)
C8 0.055(4) 0.078(5) 0.079(5) 0.035(4) -0.028(4) -0.008(3)
C9 0.038(3) 0.075(4) 0.058(4) 0.014(3) -0.013(3) -0.015(3)
C10 0.031(3) 0.053(3) 0.038(3) 0.011(3) 0.000(2) -0.005(2)
C11 0.028(2) 0.037(3) 0.029(3) 0.005(2) 0.0064(19) 0.005(2)
N2 0.0256(18) 0.0239(19) 0.034(2) 0.0055(16) 0.0112(16) 0.0035(16)
C12 0.029(2) 0.033(3) 0.044(3) 0.011(2) 0.017(2) 0.005(2)
C13 0.044(3) 0.042(3) 0.078(4) 0.027(3) 0.031(3) 0.007(3)
C14 0.060(4) 0.035(3) 0.097(5) 0.018(3) 0.036(4) 0.003(3)
C15 0.073(4) 0.021(3) 0.089(5) 0.005(3) 0.045(4) 0.010(3)
C16 0.037(3) 0.029(3) 0.044(3) -0.002(2) 0.011(2) 0.000(2)
C17 0.034(3) 0.032(3) 0.035(3) -0.001(2) 0.014(2) 0.007(2)
C18 0.067(4) 0.043(3) 0.049(4) -0.005(3) 0.029(3) 0.004(3)
C19 0.082(5) 0.066(4) 0.044(4) -0.003(3) 0.034(3) 0.026(4)
C20 0.073(4) 0.057(4) 0.046(4) 0.014(3) 0.035(3) 0.014(3)
C21 0.050(3) 0.040(3) 0.034(3) 0.006(2) 0.021(2) 0.011(2)
C22 0.029(2) 0.035(3) 0.025(2) 0.0061(19) 0.0084(19) 0.009(2)
C23 0.028(2) 0.041(3) 0.057(4) 0.021(3) 0.022(2) 0.009(2)
C24 0.039(3) 0.075(4) 0.069(5) 0.006(4) 0.016(3) 0.019(3)
C25 0.054(4) 0.098(5) 0.069(5) 0.005(4) 0.034(4) 0.021(4)
N3 0.036(3) 0.080(4) 0.065(4) 0.020(3) 0.019(3) 0.016(3)
C26 0.032(3) 0.082(4) 0.057(4) 0.025(3) 0.015(3) 0.019(3)
C27 0.032(3) 0.057(3) 0.056(4) 0.020(3) 0.019(3) 0.012(3)
C28 0.030(3) 0.039(3) 0.049(3) 0.015(2) 0.012(2) 0.003(2)
C29 0.025(2) 0.034(3) 0.046(3) 0.015(2) 0.008(2) 0.004(2)
C30 0.021(2) 0.029(2) 0.047(3) 0.013(2) 0.008(2) 0.0042(19)
C31 0.024(2) 0.021(2) 0.036(3) 0.0081(19) 0.0089(19) 0.0071(18)
N4 0.0218(17) 0.0196(18) 0.029(2) 0.0080(15) 0.0088(15) 0.0059(15)
C32 0.021(2) 0.025(2) 0.031(2) 0.0067(19) 0.0083(18) 0.0068(18)
C33 0.027(2) 0.035(3) 0.029(2) 0.005(2) 0.0051(19) 0.008(2)
C34 0.028(2) 0.035(3) 0.042(3) 0.010(2) 0.000(2) 0.003(2)
C35 0.025(2) 0.022(2) 0.026(2) 0.0060(17) 0.0077(18) 0.0079(18)
N5 0.0232(17) 0.0219(18) 0.0249(19) 0.0070(15) 0.0076(15) 0.0058(15)
C36 0.023(2) 0.028(2) 0.035(3) 0.009(2) 0.0093(19) 0.0084(19)
C37 0.028(2) 0.030(2) 0.040(3) 0.009(2) 0.016(2) 0.010(2)
C38 0.039(3) 0.044(3) 0.036(3) 0.004(2) 0.023(2) 0.011(2)
C39 0.030(2) 0.045(3) 0.023(2) 0.002(2) 0.0081(19) 0.009(2)
C40 0.038(3) 0.034(3) 0.044(3) 0.013(2) 0.021(2) 0.012(2)
C41 0.035(3) 0.031(3) 0.049(3) 0.013(2) 0.020(2) 0.008(2)
C42 0.031(2) 0.029(3) 0.055(3) 0.014(2) 0.023(2) 0.012(2)
C43 0.035(3) 0.067(4) 0.048(3) 0.008(3) 0.016(3) 0.013(3)
C44 0.040(3) 0.079(5) 0.056(4) 0.015(3) 0.006(3) 0.013(3)
N6 0.033(2) 0.064(3) 0.072(4) 0.024(3) 0.022(2) 0.016(2)
C45 0.038(3) 0.052(3) 0.057(4) 0.014(3) 0.026(3) 0.012(3)
C46 0.033(3) 0.038(3) 0.051(3) 0.013(2) 0.013(2) 0.007(2)
Ir2 0.02033(9) 0.02357(10) 0.03104(10) 0.00380(7) 0.00424(7) 0.00432(7)
N7 0.0242(18) 0.027(2) 0.033(2) 0.0076(16) 0.0044(16) 0.0071(16)
C47 0.026(2) 0.039(3) 0.042(3) 0.011(2) 0.006(2) 0.002(2)
C48 0.039(3) 0.053(3) 0.059(4) 0.027(3) 0.018(3) 0.003(3)
C49 0.056(4) 0.061(4) 0.050(4) 0.031(3) 0.009(3) 0.000(3)
C50 0.039(3) 0.056(3) 0.051(4) 0.022(3) 0.001(3) 0.002(3)
C51 0.028(2) 0.032(3) 0.040(3) 0.009(2) 0.005(2) 0.006(2)
C52 0.028(2) 0.027(2) 0.038(3) 0.004(2) 0.006(2) 0.005(2)
C53 0.034(3) 0.051(3) 0.046(3) 0.023(3) 0.000(2) 0.009(2)
C54 0.026(3) 0.065(4) 0.062(4) 0.024(3) -0.006(3) -0.006(3)
C55 0.029(3) 0.054(3) 0.064(4) 0.021(3) 0.005(3) -0.009(2)
C56 0.029(2) 0.039(3) 0.036(3) 0.011(2) 0.003(2) 0.001(2)
C57 0.025(2) 0.026(2) 0.035(3) 0.002(2) 0.0067(19) 0.0060(19)
N8 0.0200(18) 0.030(2) 0.041(2) 0.0127(18) 0.0008(17) 0.0027(17)
C58 0.022(2) 0.042(3) 0.041(3) 0.011(2) 0.004(2) -0.001(2)
C59 0.030(3) 0.069(4) 0.048(3) 0.026(3) 0.002(2) -0.007(3)
C60 0.029(3) 0.066(4) 0.068(4) 0.038(3) 0.001(3) -0.009(3)
C61 0.030(3) 0.043(3) 0.077(5) 0.026(3) 0.001(3) 0.002(2)
C62 0.019(2) 0.037(3) 0.059(4) 0.019(3) -0.002(2) 0.000(2)
C63 0.029(2) 0.028(3) 0.058(4) 0.007(2) 0.006(2) 0.008(2)
C64 0.050(3) 0.033(3) 0.077(5) 0.010(3) 0.012(3) 0.013(3)
C65 0.055(4) 0.033(3) 0.092(6) 0.001(3) 0.010(4) 0.019(3)
C66 0.062(4) 0.065(4) 0.059(4) -0.019(3) 0.013(3) 0.019(4)
C67 0.054(3) 0.043(3) 0.044(3) 0.001(3) 0.012(3) 0.027(3)
C68 0.022(2) 0.030(3) 0.044(3) -0.003(2) -0.001(2) 0.005(2)
C69 0.035(3) 0.044(3) 0.053(3) 0.025(3) 0.017(2) 0.013(2)
C70 0.036(3) 0.041(3) 0.060(4) 0.021(3) 0.019(3) 0.012(2)
C71 0.035(3) 0.055(4) 0.074(4) 0.029(3) 0.023(3) 0.013(3)
N9 0.035(3) 0.068(3) 0.088(4) 0.025(3) 0.015(3) 0.005(3)
C72 0.060(4) 0.070(5) 0.085(6) 0.000(4) 0.018(4) -0.002(4)
C73 0.046(3) 0.063(4) 0.073(5) 0.009(3) 0.019(3) 0.015(3)
C74 0.042(3) 0.046(3) 0.050(3) 0.018(3) 0.025(3) 0.018(3)
C75 0.041(3) 0.040(3) 0.042(3) 0.018(2) 0.020(2) 0.015(2)
C76 0.032(2) 0.039(3) 0.041(3) 0.017(2) 0.017(2) 0.019(2)
C77 0.030(2) 0.036(3) 0.036(3) 0.011(2) 0.011(2) 0.010(2)
N10 0.0284(19) 0.031(2) 0.030(2) 0.0081(17) 0.0114(16) 0.0085(17)
C78 0.029(2) 0.033(3) 0.027(2) 0.008(2) 0.0053(19) 0.006(2)
C79 0.042(3) 0.032(3) 0.028(3) 0.004(2) 0.007(2) 0.013(2)
C80 0.048(3) 0.036(3) 0.038(3) 0.011(2) 0.018(2) 0.019(2)
C81 0.028(2) 0.026(2) 0.026(2) 0.0068(19) 0.0042(18) 0.0080(19)
N11 0.0200(17) 0.0260(19) 0.027(2) 0.0050(16) 0.0022(15) 0.0046(15)
C82 0.036(3) 0.028(2) 0.032(3) 0.004(2) 0.001(2) 0.003(2)
C83 0.028(2) 0.036(3) 0.041(3) 0.008(2) -0.003(2) 0.000(2)
C84 0.025(2) 0.033(3) 0.036(3) 0.014(2) 0.0027(19) 0.006(2)
C85 0.025(2) 0.027(2) 0.039(3) 0.010(2) 0.006(2) 0.0084(19)
C86 0.031(3) 0.034(3) 0.048(3) 0.015(2) 0.005(2) 0.003(2)
C87 0.032(3) 0.040(3) 0.049(3) 0.017(2) 0.008(2) 0.006(2)
C88 0.026(2) 0.044(3) 0.048(3) 0.024(3) 0.010(2) 0.008(2)
C89 0.046(3) 0.059(4) 0.049(4) 0.007(3) 0.007(3) 0.004(3)
C90 0.047(3) 0.069(4) 0.068(4) 0.019(4) 0.026(3) 0.026(3)
N12 0.036(3) 0.094(4) 0.076(4) 0.039(3) 0.023(3) 0.017(3)
C91 0.032(3) 0.068(4) 0.077(5) 0.019(4) 0.015(3) 0.002(3)
C92 0.035(3) 0.051(3) 0.059(4) 0.015(3) 0.015(3) 0.005(3)
P1 0.1078(15) 0.0697(12) 0.0349(9) 0.0168(8) 0.0244(10) 0.0360(11)
F1 0.175(5) 0.065(3) 0.076(3) 0.030(2) 0.020(3) 0.028(3)
F2 0.192(6) 0.094(3) 0.060(3) 0.003(3) -0.026(3) -0.006(3)
F3 0.108(3) 0.132(4) 0.090(3) 0.077(3) 0.043(3) 0.052(3)
F4 0.074(3) 0.119(3) 0.057(2) 0.043(2) 0.021(2) 0.019(2)
F5 0.248(7) 0.221(6) 0.074(3) 0.052(4) 0.086(4) 0.177(6)
F6 0.070(2) 0.086(3) 0.063(2) 0.011(2) 0.022(2) 0.020(2)
P2 0.0817(13) 0.0663(12) 0.0431(10) -0.0073(9) 0.0092(9) -0.0012(10)
F7 0.142(7) 0.216(9) 0.049(4) 0.017(5) -0.009(4) 0.004(6)
F8 0.142(7) 0.216(9) 0.049(4) 0.017(5) -0.009(4) 0.004(6)
F9 0.142(7) 0.216(9) 0.049(4) 0.017(5) -0.009(4) 0.004(6)
F10 0.142(7) 0.216(9) 0.049(4) 0.017(5) -0.009(4) 0.004(6)
F11 0.142(7) 0.216(9) 0.049(4) 0.017(5) -0.009(4) 0.004(6)
F12 0.142(7) 0.216(9) 0.049(4) 0.017(5) -0.009(4) 0.004(6)
F7A 0.142(7) 0.216(9) 0.049(4) 0.017(5) -0.009(4) 0.004(6)
F8A 0.142(7) 0.216(9) 0.049(4) 0.017(5) -0.009(4) 0.004(6)
F9A 0.142(7) 0.216(9) 0.049(4) 0.017(5) -0.009(4) 0.004(6)
F10A 0.142(7) 0.216(9) 0.049(4) 0.017(5) -0.009(4) 0.004(6)
F11A 0.142(7) 0.216(9) 0.049(4) 0.017(5) -0.009(4) 0.004(6)
F12A 0.142(7) 0.216(9) 0.049(4) 0.017(5) -0.009(4) 0.004(6)
O1 0.262(12) 0.48(2) 0.117(8) -0.078(10) 0.039(8) 0.173(13)
O2 0.124(10) 0.203(16) 0.066(7) -0.034(8) 0.038(6) 0.095(10)
O3 0.126(8) 0.100(7) 0.42(2) 0.113(10) -0.136(11) -0.043(6)

loop_
_atom_type_symbol
_atom_type_description
_atom_type_scat_dispersion_real
_atom_type_scat_dispersion_imag
_atom_type_scat_source
C C 0.0033 0.0016 'International Tables Vol C Tables 4.2.6.8 and 6.1.1.4'
H H 0.0000 0.0000 'International Tables Vol C Tables 4.2.6.8 and 6.1.1.4'
N N 0.0061 0.0033 'International Tables Vol C Tables 4.2.6.8 and 6.1.1.4'
F F 0.0171 0.0103 'International Tables Vol C Tables 4.2.6.8 and 6.1.1.4'
P P 0.1023 0.0942 'International Tables Vol C Tables 4.2.6.8 and 6.1.1.4'
Ir Ir -1.4442 7.9887 'International Tables Vol C Tables 4.2.6.8 and 6.1.1.4'
O O 0.0106 0.0060 'International Tables Vol C Tables 4.2.6.8 and 6.1.1.4'

loop_
_geom_angle_atom_site_label_1
_geom_angle_atom_site_label_2
_geom_angle_atom_site_label_3
_geom_angle
_geom_angle_site_symmetry_1
_geom_angle_site_symmetry_3
C11 Ir1 C22 85.89(18) . .
C11 Ir1 N1 80.20(17) . .
C22 Ir1 N1 92.74(17) . .
C11 Ir1 N2 93.65(17) . .
C22 Ir1 N2 80.23(17) . .
N1 Ir1 N2 171.03(14) . .
C11 Ir1 N5 97.43(16) . .
C22 Ir1 N5 175.44(15) . .
N1 Ir1 N5 90.91(13) . .
N2 Ir1 N5 96.39(14) . .
C11 Ir1 N4 173.49(16) . .
C22 Ir1 N4 100.11(15) . .
N1 Ir1 N4 96.88(13) . .
N2 Ir1 N4 89.89(13) . .
N5 Ir1 N4 76.73(13) . .
C1 N1 C5 119.4(4) . .
C1 N1 Ir1 124.4(3) . .
C5 N1 Ir1 115.8(3) . .
N1 C1 C2 122.0(4) . .
N1 C1 H1 119.0 . .
C2 C1 H1 119.0 . .
C3 C2 C1 118.5(5) . .
C3 C2 H2 120.7 . .
C1 C2 H2 120.7 . .
C4 C3 C2 119.7(5) . .
C4 C3 H3 120.1 . .
C2 C3 H3 120.1 . .
C3 C4 C5 120.4(5) . .
C3 C4 H4 119.8 . .
C5 C4 H4 119.8 . .
N1 C5 C4 119.8(4) . .
N1 C5 C6 113.5(4) . .
C4 C5 C6 126.7(4) . .
C11 C6 C7 121.8(5) . .
C11 C6 C5 114.8(4) . .
C7 C6 C5 123.4(5) . .
C8 C7 C6 120.5(6) . .
C8 C7 H7 119.7 . .
C6 C7 H7 119.7 . .
C7 C8 C9 118.7(5) . .
C7 C8 H8 120.7 . .
C9 C8 H8 120.7 . .
C10 C9 C8 122.3(5) . .
C10 C9 H9 118.9 . .
C8 C9 H9 118.9 . .
C9 C10 C11 119.9(5) . .
C9 C10 H10 120.0 . .
C11 C10 H10 120.0 . .
C6 C11 C10 116.7(4) . .
C6 C11 Ir1 115.3(3) . .
C10 C11 Ir1 127.9(4) . .
C12 N2 C16 119.9(4) . .
C12 N2 Ir1 124.6(3) . .
C16 N2 Ir1 115.6(3) . .
N2 C12 C13 122.8(5) . .
N2 C12 H12 118.6 . .
C13 C12 H12 118.6 . .
C14 C13 C12 118.8(5) . .
C14 C13 H13 120.6 . .
C12 C13 H13 120.6 . .
C13 C14 C15 118.7(5) . .
C13 C14 H14 120.7 . .
C15 C14 H14 120.7 . .
C14 C15 C16 121.7(5) . .
C14 C15 H15 119.2 . .
C16 C15 H15 119.2 . .
N2 C16 C15 118.1(5) . .
N2 C16 C17 114.5(4) . .
C15 C16 C17 127.4(5) . .
C22 C17 C18 121.1(5) . .
C22 C17 C16 115.4(4) . .
C18 C17 C16 123.5(5) . .
C19 C18 C17 119.9(5) . .
C19 C18 H18 120.1 . .
C17 C18 H18 120.1 . .
C18 C19 C20 120.2(5) . .
C18 C19 H19 119.9 . .
C20 C19 H19 119.9 . .
C19 C20 C21 119.1(5) . .
C19 C20 H20 120.4 . .
C21 C20 H20 120.4 . .
C22 C21 C20 122.4(5) . .
C22 C21 H21 118.8 . .
C20 C21 H21 118.8 . .
C21 C22 C17 117.3(4) . .
C21 C22 Ir1 128.4(4) . .
C17 C22 Ir1 114.3(3) . .
C27 C23 C24 116.7(5) . .
C27 C23 C28 121.4(5) . .
C24 C23 C28 121.8(5) . .
C23 C24 C25 119.0(6) . .
C23 C24 H24 120.5 . .
C25 C24 H24 120.5 . .
N3 C25 C24 124.2(6) . .
N3 C25 H25 117.9 . .
C24 C25 H25 117.9 . .
C25 N3 C26 116.7(5) . .
N3 C26 C27 123.0(6) . .
N3 C26 H26 118.5 . .
C27 C26 H26 118.5 . .
C23 C27 C26 120.4(6) . .
C23 C27 H27 119.8 . .
C26 C27 H27 119.8 . .
C29 C28 C23 178.2(6) . .
C28 C29 C30 176.5(6) . .
C31 C30 C34 117.4(4) . .
C31 C30 C29 121.8(5) . .
C34 C30 C29 120.8(4) . .
N4 C31 C30 123.6(4) . .
N4 C31 H31 118.2 . .
C30 C31 H31 118.2 . .
C31 N4 C32 119.0(4) . .
C31 N4 Ir1 125.8(3) . .
C32 N4 Ir1 115.2(3) . .
N4 C32 C33 121.2(4) . .
N4 C32 C35 116.3(4) . .
C33 C32 C35 122.4(4) . .
C34 C33 C32 119.4(4) . .
C34 C33 H33 120.3 . .
C32 C33 H33 120.3 . .
C33 C34 C30 119.4(4) . .
C33 C34 H34 120.3 . .
C30 C34 H34 120.3 . .
N5 C35 C39 121.2(4) . .
N5 C35 C32 115.5(4) . .
C39 C35 C32 123.4(4) . .
C35 N5 C36 119.0(4) . .
C35 N5 Ir1 116.1(3) . .
C36 N5 Ir1 124.9(3) . .
N5 C36 C37 122.7(4) . .
N5 C36 H36 118.7 . .
C37 C36 H36 118.7 . .
C36 C37 C38 117.6(4) . .
C36 C37 C40 121.2(4) . .
C38 C37 C40 121.2(4) . .
C39 C38 C37 120.1(4) . .
C39 C38 H38 119.9 . .
C37 C38 H38 120.0 . .
C38 C39 C35 119.4(4) . .
C38 C39 H39 120.3 . .
C35 C39 H39 120.3 . .
C41 C40 C37 177.1(5) . .
C40 C41 C42 178.4(6) . .
C43 C42 C46 118.0(4) . .
C43 C42 C41 121.3(5) . .
C46 C42 C41 120.7(5) . .
C44 C43 C42 118.3(5) . .
C44 C43 H43 120.9 . .
C42 C43 H43 120.9 . .
N6 C44 C43 125.3(6) . .
N6 C44 H44 117.3 . .
C43 C44 H44 117.3 . .
C45 N6 C44 115.0(5) . .
N6 C45 C46 125.3(5) . .
N6 C45 H45 117.4 . .
C46 C45 H45 117.4 . .
C45 C46 C42 118.1(5) . .
C45 C46 H46 121.0 . .
C42 C46 H46 121.0 . .
C57 Ir2 C68 90.48(17) . .
C57 Ir2 N7 80.61(17) . .
C68 Ir2 N7 93.93(19) . .
C57 Ir2 N8 96.18(17) . .
C68 Ir2 N8 80.27(19) . .
N7 Ir2 N8 173.39(15) . .
C57 Ir2 N10 92.76(16) . .
C68 Ir2 N10 176.11(16) . .
N7 Ir2 N10 88.73(14) . .
N8 Ir2 N10 97.23(15) . .
C57 Ir2 N11 168.92(15) . .
C68 Ir2 N11 100.52(15) . .
N7 Ir2 N11 97.21(14) . .
N8 Ir2 N11 87.03(14) . .
N10 Ir2 N11 76.29(13) . .
C47 N7 C51 119.9(4) . .
C47 N7 Ir2 125.0(3) . .
C51 N7 Ir2 115.1(3) . .
N7 C47 C48 123.2(5) . .
N7 C47 H47 118.4 . .
C48 C47 H47 118.4 . .
C47 C48 C49 118.1(5) . .
C47 C48 H48 120.9 . .
C49 C48 H48 120.9 . .
C50 C49 C48 119.6(5) . .
C50 C49 H49 120.2 . .
C48 C49 H49 120.2 . .
C49 C50 C51 120.3(5) . .
C49 C50 H50 119.9 . .
C51 C50 H50 119.9 . .
N7 C51 C50 118.8(4) . .
N7 C51 C52 114.9(4) . .
C50 C51 C52 126.2(4) . .
C53 C52 C57 121.2(4) . .
C53 C52 C51 124.8(5) . .
C57 C52 C51 114.0(4) . .
C54 C53 C52 119.9(5) . .
C54 C53 H53 120.0 . .
C52 C53 H53 120.0 . .
C53 C54 C55 120.1(5) . .
C53 C54 H54 120.0 . .
C55 C54 H54 120.0 . .
C56 C55 C54 120.8(5) . .
C56 C55 H55 119.6 . .
C54 C55 H55 119.6 . .
C55 C56 C57 120.9(5) . .
C55 C56 H56 119.6 . .
C57 C56 H56 119.6 . .
C56 C57 C52 117.1(4) . .
C56 C57 Ir2 128.1(4) . .
C52 C57 Ir2 114.1(3) . .
C58 N8 C62 119.5(4) . .
C58 N8 Ir2 125.3(3) . .
C62 N8 Ir2 115.1(4) . .
N8 C58 C59 122.5(5) . .
N8 C58 H58 118.7 . .
C59 C58 H58 118.7 . .
C60 C59 C58 119.8(6) . .
C60 C59 H59 120.1 . .
C58 C59 H59 120.1 . .
C59 C60 C61 118.6(6) . .
C59 C60 H60 120.7 . .
C61 C60 H60 120.7 . .
C60 C61 C62 120.7(6) . .
C60 C61 H61 119.6 . .
C62 C61 H61 119.6 . .
N8 C62 C61 118.7(5) . .
N8 C62 C63 115.3(4) . .
C61 C62 C63 126.0(5) . .
C64 C63 C68 120.8(6) . .
C64 C63 C62 124.2(5) . .
C68 C63 C62 114.9(4) . .
C65 C64 C63 120.3(6) . .
C65 C64 H64 119.8 . .
C63 C64 H64 119.8 . .
C64 C65 C66 120.8(6) . .
C64 C65 H65 119.6 . .
C66 C65 H65 119.6 . .
C67 C66 C65 120.2(6) . .
C67 C66 H66 119.9 . .
C65 C66 H66 119.9 . .
C66 C67 C68 120.1(6) . .
C66 C67 H67 119.9 . .
C68 C67 H67 119.9 . .
C67 C68 C63 117.7(5) . .
C67 C68 Ir2 128.0(4) . .
C63 C68 Ir2 114.3(4) . .
C73 C69 C70 118.9(5) . .
C73 C69 C74 120.4(5) . .
C70 C69 C74 120.7(5) . .
C71 C70 C69 118.4(5) . .
C71 C70 H70 120.8 . .
C69 C70 H70 120.8 . .
N9 C71 C70 124.2(6) . .
N9 C71 H71 117.9 . .
C70 C71 H71 117.9 . .
C71 N9 C72 116.5(5) . .
N9 C72 C73 123.0(6) . .
N9 C72 H72 118.5 . .
C73 C72 H72 118.5 . .
C69 C73 C72 119.0(6) . .
C69 C73 H73 120.5 . .
C72 C73 H73 120.5 . .
C75 C74 C69 179.1(6) . .
C74 C75 C76 176.0(6) . .
C77 C76 C80 118.2(4) . .
C77 C76 C75 118.2(5) . .
C80 C76 C75 123.5(4) . .
N10 C77 C76 123.4(4) . .
N10 C77 H77 118.3 . .
C76 C77 H77 118.3 . .
C77 N10 C78 118.2(4) . .
C77 N10 Ir2 125.3(3) . .
C78 N10 Ir2 116.5(3) . .
N10 C78 C79 120.7(4) . .
N10 C78 C81 114.7(4) . .
C79 C78 C81 124.5(4) . .
C80 C79 C78 120.2(5) . .
C80 C79 H79 119.9 . .
C78 C79 H79 119.9 . .
C79 C80 C76 119.2(4) . .
C79 C80 H80 120.4 . .
C76 C80 H80 120.4 . .
N11 C81 C82 121.6(4) . .
N11 C81 C78 116.4(4) . .
C82 C81 C78 122.0(4) . .
C85 N11 C81 119.6(4) . .
C85 N11 Ir2 124.3(3) . .
C81 N11 Ir2 116.0(3) . .
C81 C82 C83 119.0(4) . .
C81 C82 H82 120.5 . .
C83 C82 H82 120.5 . .
C84 C83 C82 119.5(4) . .
C84 C83 H83 120.3 . .
C82 C83 H83 120.3 . .
C83 C84 C85 118.2(4) . .
C83 C84 C86 120.5(4) . .
C85 C84 C86 121.3(4) . .
N11 C85 C84 122.1(4) . .
N11 C85 H85 118.9 . .
C84 C85 H85 118.9 . .
C87 C86 C84 175.4(6) . .
C86 C87 C88 177.2(5) . .
C89 C88 C92 118.0(5) . .
C89 C88 C87 121.6(5) . .
C92 C88 C87 120.4(5) . .
C88 C89 C90 119.4(5) . .
C88 C89 H89 120.3 . .
C90 C89 H89 120.3 . .
N12 C90 C89 123.3(6) . .
N12 C90 H90 118.3 . .
C89 C90 H90 118.3 . .
C90 N12 C91 116.6(5) . .
N12 C91 C92 123.8(6) . .
N12 C91 H91 118.1 . .
C92 C91 H91 118.1 . .
C88 C92 C91 118.9(6) . .
C88 C92 H92 120.6 . .
C91 C92 H92 120.6 . .
F5 P1 F3 91.1(3) . .
F5 P1 F2 91.7(3) . .
F3 P1 F2 89.8(3) . .
F5 P1 F1 91.3(3) . .
F3 P1 F1 177.6(3) . .
F2 P1 F1 90.7(3) . .
F5 P1 F4 89.4(3) . .
F3 P1 F4 90.0(2) . .
F2 P1 F4 178.8(3) . .
F1 P1 F4 89.5(2) . .
F5 P1 F6 179.0(3) . .
F3 P1 F6 89.1(2) . .
F2 P1 F6 89.2(3) . .
F1 P1 F6 88.5(2) . .
F4 P1 F6 89.6(2) . .
F7 P2 F8 98.6(7) . .
F7 P2 F10 98.2(8) . .
F8 P2 F10 162.0(7) . .
F7 P2 F12 94.1(6) . .
F8 P2 F12 88.6(5) . .
F10 P2 F12 83.8(6) . .
F7 P2 F11 95.7(5) . .
F8 P2 F11 93.2(4) . .
F10 P2 F11 91.6(5) . .
F12 P2 F11 169.7(6) . .
F7 P2 F9 176.7(7) . .
F8 P2 F9 79.3(5) . .
F10 P2 F9 84.2(6) . .
F12 P2 F9 88.4(7) . .
F11 P2 F9 82.0(4) . .
F7 P2 F10A 117.3(11) . .
F8 P2 F10A 85.7(9) . .
F10 P2 F10A 92.3(10) . .
F12 P2 F10A 148.6(10) . .
F11 P2 F10A 22.1(10) . .
F9 P2 F10A 60.2(11) . .
F7 P2 F11A 114.2(8) . .
F8 P2 F11A 21.9(5) . .
F10 P2 F11A 140.9(7) . .
F12 P2 F11A 73.0(8) . .
F11 P2 F11A 105.8(7) . .
F9 P2 F11A 64.5(8) . .
F10A P2 F11A 91.8(9) . .
F7 P2 F7A 136.0(11) . .
F8 P2 F7A 114.2(10) . .
F10 P2 F7A 48.1(9) . .
F12 P2 F7A 60.0(10) . .
F11 P2 F7A 110.3(12) . .
F9 P2 F7A 47.3(11) . .
F10A P2 F7A 94.6(10) . .
F11A P2 F7A 92.8(8) . .
F7 P2 F12A 39.9(7) . .
F8 P2 F12A 66.1(7) . .
F10 P2 F12A 131.9(8) . .
F12 P2 F12A 114.3(7) . .
F11 P2 F12A 75.5(7) . .
F9 P2 F12A 137.0(8) . .
F10A P2 F12A 91.4(10) . .
F11A P2 F12A 86.9(7) . .
F7A P2 F12A 174.0(11) . .
F7 P2 F8A 60.3(7) . .
F8 P2 F8A 154.5(6) . .
F10 P2 F8A 43.3(6) . .
F12 P2 F8A 105.9(7) . .
F11 P2 F8A 76.3(6) . .
F9 P2 F8A 121.1(7) . .
F10A P2 F8A 91.7(8) . .
F11A P2 F8A 174.4(8) . .
F7A P2 F8A 91.3(8) . .
F12A P2 F8A 88.7(7) . .
F7 P2 F9A 57.8(8) . .
F8 P2 F9A 94.6(8) . .
F10 P2 F9A 88.8(8) . .
F12 P2 F9A 36.2(7) . .
F11 P2 F9A 153.2(8) . .
F9 P2 F9A 124.6(9) . .
F10A P2 F9A 175.1(11) . .
F11A P2 F9A 90.3(8) . .
F7A P2 F9A 89.7(10) . .
F12A P2 F9A 84.4(7) . .
F8A P2 F9A 85.9(8) . .

loop_
_geom_bond_atom_site_label_1
_geom_bond_atom_site_label_2
_geom_bond_distance
_geom_bond_site_symmetry_2
Ir1 C11 1.994(4) .
Ir1 C22 2.009(4) .
Ir1 N1 2.038(3) .
Ir1 N2 2.040(3) .
Ir1 N5 2.130(3) .
Ir1 N4 2.140(3) .
N1 C1 1.344(5) .
N1 C5 1.363(6) .
C1 C2 1.389(6) .
C1 H1 0.9500 .
C2 C3 1.371(7) .
C2 H2 0.9500 .
C3 C4 1.369(7) .
C3 H3 0.9500 .
C4 C5 1.386(7) .
C4 H4 0.9500 .
C5 C6 1.465(6) .
C6 C11 1.396(7) .
C6 C7 1.397(7) .
C7 C8 1.356(8) .
C7 H7 0.9500 .
C8 C9 1.388(9) .
C8 H8 0.9500 .
C9 C10 1.372(7) .
C9 H9 0.9500 .
C10 C11 1.421(6) .
C10 H10 0.9500 .
N2 C12 1.355(6) .
N2 C16 1.356(6) .
C12 C13 1.378(6) .
C12 H12 0.9500 .
C13 C14 1.366(8) .
C13 H13 0.9500 .
C14 C15 1.384(8) .
C14 H14 0.9500 .
C15 C16 1.405(7) .
C15 H15 0.9500 .
C16 C17 1.447(7) .
C17 C22 1.401(6) .
C17 C18 1.404(7) .
C18 C19 1.373(8) .
C18 H18 0.9500 .
C19 C20 1.387(8) .
C19 H19 0.9500 .
C20 C21 1.398(7) .
C20 H20 0.9500 .
C21 C22 1.376(6) .
C21 H21 0.9500 .
C23 C27 1.366(7) .
C23 C24 1.384(8) .
C23 C28 1.450(6) .
C24 C25 1.386(8) .
C24 H24 0.9500 .
C25 N3 1.312(8) .
C25 H25 0.9500 .
N3 C26 1.328(7) .
C26 C27 1.382(7) .
C26 H26 0.9500 .
C27 H27 0.9500 .
C28 C29 1.170(6) .
C29 C30 1.433(6) .
C30 C31 1.390(6) .
C30 C34 1.406(7) .
C31 N4 1.332(5) .
C31 H31 0.9500 .
N4 C32 1.353(5) .
C32 C33 1.395(6) .
C32 C35 1.470(6) .
C33 C34 1.383(6) .
C33 H33 0.9500 .
C34 H34 0.9500 .
C35 N5 1.349(5) .
C35 C39 1.384(6) .
N5 C36 1.353(5) .
C36 C37 1.381(6) .
C36 H36 0.9500 .
C37 C38 1.390(7) .
C37 C40 1.431(6) .
C38 C39 1.376(6) .
C38 H38 0.9500 .
C39 H39 0.9500 .
C40 C41 1.185(6) .
C41 C42 1.446(6) .
C42 C43 1.381(7) .
C42 C46 1.383(7) .
C43 C44 1.369(7) .
C43 H43 0.9500 .
C44 N6 1.330(7) .
C44 H44 0.9500 .
N6 C45 1.317(7) .
C45 C46 1.380(6) .
C45 H45 0.9500 .
C46 H46 0.9500 .
Ir2 C57 2.005(4) .
Ir2 C68 2.021(5) .
Ir2 N7 2.042(4) .
Ir2 N8 2.052(4) .
Ir2 N10 2.149(4) .
Ir2 N11 2.153(3) .
N7 C47 1.341(6) .
N7 C51 1.367(5) .
C47 C48 1.351(7) .
C47 H47 0.9500 .
C48 C49 1.392(7) .
C48 H48 0.9500 .
C49 C50 1.370(7) .
C49 H49 0.9500 .
C50 C51 1.393(7) .
C50 H50 0.9500 .
C51 C52 1.457(6) .
C52 C53 1.385(6) .
C52 C57 1.425(7) .
C53 C54 1.360(7) .
C53 H53 0.9500 .
C54 C55 1.388(8) .
C54 H54 0.9500 .
C55 C56 1.380(6) .
C55 H55 0.9500 .
C56 C57 1.388(6) .
C56 H56 0.9500 .
N8 C58 1.337(6) .
N8 C62 1.359(6) .
C58 C59 1.359(7) .
C58 H58 0.9500 .
C59 C60 1.350(8) .
C59 H59 0.9500 .
C60 C61 1.378(8) .
C60 H60 0.9500 .
C61 C62 1.393(7) .
C61 H61 0.9500 .
C62 C63 1.448(8) .
C63 C64 1.392(7) .
C63 C68 1.412(7) .
C64 C65 1.341(9) .
C64 H64 0.9500 .
C65 C66 1.394(9) .
C65 H65 0.9500 .
C66 C67 1.387(8) .
C66 H66 0.9500 .
C67 C68 1.406(7) .
C67 H67 0.9500 .
C69 C73 1.366(8) .
C69 C70 1.388(7) .
C69 C74 1.450(7) .
C70 C71 1.383(7) .
C70 H70 0.9500 .
C71 N9 1.322(7) .
C71 H71 0.9500 .
N9 C72 1.360(8) .
C72 C73 1.386(8) .
C72 H72 0.9500 .
C73 H73 0.9500 .
C74 C75 1.178(6) .
C75 C76 1.442(6) .
C76 C77 1.363(6) .
C76 C80 1.392(7) .
C77 N10 1.339(5) .
C77 H77 0.9500 .
N10 C78 1.364(5) .
C78 C79 1.379(6) .
C78 C81 1.487(6) .
C79 C80 1.362(6) .
C79 H79 0.9500 .
C80 H80 0.9500 .
C81 N11 1.349(5) .
C81 C82 1.378(6) .
N11 C85 1.329(5) .
C82 C83 1.391(6) .
C82 H82 0.9500 .
C83 C84 1.381(7) .
C83 H83 0.9500 .
C84 C85 1.398(6) .
C84 C86 1.437(6) .
C85 H85 0.9500 .
C86 C87 1.178(6) .
C87 C88 1.428(6) .
C88 C89 1.374(7) .
C88 C92 1.379(7) .
C89 C90 1.395(7) .
C89 H89 0.9500 .
C90 N12 1.326(8) .
C90 H90 0.9500 .
N12 C91 1.342(8) .
C91 C92 1.386(7) .
C91 H91 0.9500 .
C92 H92 0.9500 .
P1 F5 1.566(5) .
P1 F3 1.575(4) .
P1 F2 1.577(5) .
P1 F1 1.591(4) .
P1 F4 1.594(4) .
P1 F6 1.595(4) .
P2 F7 1.452(7) .
P2 F8 1.519(6) .
P2 F10 1.542(8) .
P2 F12 1.561(8) .
P2 F11 1.563(6) .
P2 F9 1.592(8) .
P2 F10A 1.654(13) .
P2 F11A 1.679(13) .
P2 F7A 1.624(12) .
P2 F12A 1.706(10) .
P2 F8A 1.698(11) .
P2 F9A 1.742(12) .

loop_
_platon_squeeze_void_nr
_platon_squeeze_void_average_x
_platon_squeeze_void_average_y
_platon_squeeze_void_average_z
_platon_squeeze_void_volume
_platon_squeeze_void_count_electrons
_platon_squeeze_void_content
1 0.028 0.141 0.602 22 1 ' '
2 0.234 0.451 0.818 294 12 ' '
3 -0.234 0.551 0.183 295 12 ' '
4 -0.017 0.864 0.401 21 1 ' '
5 0.208 0.014 0.342 7 0 ' '
6 0.396 0.930 0.802 68 3 ' '
7 0.603 0.070 0.198 67 3 ' '
8 0.792 0.986 0.658 7 0 ' '
